data_7702301
loop_
_publ_author_name
'Abram, Ulrich'
'Mack, J\"urgen'
'Ortner, Kirstin'
'M\"uller, Martin'

_publ_section_title
;
 Reactions of
 dichloro[2-(dimethylaminomethyl)phenyl-C1,N&#x200A;]gold(III),
 [Au(damp-C1,N&#x200A;)Cl2], with heterocyclic thiols. Evidence for Au--N
 bond cleavage and protonation of the dimethylamino group
;
_journal_issue 6
_journal_name_full 'Journal of the Chemical Society, Dalton Transactions'
_journal_page_first 1011
_journal_paper_doi 10.1039/a708618k
_journal_year 1998
_chemical_formula_moiety (NEt4)[Au(Smetetraz)4]
_chemical_formula_sum 'C16 H32 Au N17 S4'
_chemical_formula_weight 787.79
_chemical_name_systematic
; 
tetraethylammonium tetrakis(2-methylmercaptotetrazolato)aurate(III)
;
_space_group_IT_number 85
_space_group_name_Hall '-P 4a'
_space_group_name_H-M_alt 'P 4/n :2'
_symmetry_cell_setting tetragonal
_symmetry_space_group_name_H-M 'P 4/n :2'
_atom_sites_solution_hydrogens geom
_atom_sites_solution_primary Patterson
_atom_sites_solution_secondary difmap
_audit_creation_method SHELXL
_cell_angle_alpha 90.00
_cell_angle_beta 90.00
_cell_angle_gamma 90.00
_cell_formula_units_Z 2
_cell_length_a 15.2180(10)
_cell_length_b 15.2180(10)
_cell_length_c 6.5110(10)
_cell_measurement_reflns_used 25
_cell_measurement_temperature 233(2)
_cell_measurement_theta_max 25.16
_cell_measurement_theta_min 16.64
_cell_volume 1507.9(3)
_computing_cell_refinement SET4
_computing_data_collection CAD4
_computing_data_reduction 'PLATON,HELENA (Spek, 1995)'
_computing_molecular_graphics 'SCHAKAL (Keller,1995), ZORTEP (Zsolnai,1997)'
_computing_publication_material 'SHELXL-93 (Sheldrick, 1993)'
_computing_structure_refinement 'SHELXL-93 (Sheldrick, 1993)'
_computing_structure_solution 'SHELXS-86 (Sheldrick, 1990)'
_diffrn_ambient_temperature 233(2)
_diffrn_measurement_device CAD4
_diffrn_measurement_method 'omega scans'
_diffrn_radiation_monochromator graphite
_diffrn_radiation_source 'fine-focus sealed tube'
_diffrn_radiation_type CuKa
_diffrn_radiation_wavelength 1.54184
_diffrn_reflns_av_R_equivalents 0.0558
_diffrn_reflns_av_sigmaI/netI 0.0339
_diffrn_reflns_limit_h_max 17
_diffrn_reflns_limit_h_min -3
_diffrn_reflns_limit_k_max 17
_diffrn_reflns_limit_k_min 0
_diffrn_reflns_limit_l_max 7
_diffrn_reflns_limit_l_min 0
_diffrn_reflns_number 1454
_diffrn_reflns_theta_max 59.96
_diffrn_reflns_theta_min 5.82
_diffrn_standards_decay_% 0.7
_diffrn_standards_interval_count 200
_diffrn_standards_interval_time 3600
_diffrn_standards_number 3
_exptl_absorpt_coefficient_mu 12.094
_exptl_absorpt_correction_T_max 1.000
_exptl_absorpt_correction_T_min 0.42
_exptl_absorpt_correction_type DIFABS
_exptl_crystal_colour red
_exptl_crystal_density_diffrn 1.735
_exptl_crystal_description cube
_exptl_crystal_F_000 780
_exptl_crystal_size_max 0.20
_exptl_crystal_size_mid 0.20
_exptl_crystal_size_min 0.20
_refine_diff_density_max 1.331
_refine_diff_density_min -1.180
_refine_diff_density_rms .132
_refine_ls_extinction_method none
_refine_ls_goodness_of_fit_all 1.194
_refine_ls_goodness_of_fit_obs 1.195
_refine_ls_hydrogen_treatment 'riding model'
_refine_ls_matrix_type full
_refine_ls_number_parameters 87
_refine_ls_number_reflns 1058
_refine_ls_number_restraints 0
_refine_ls_restrained_S_all 1.194
_refine_ls_restrained_S_obs 1.195
_refine_ls_R_factor_all 0.0650
_refine_ls_R_factor_obs 0.0614
_refine_ls_shift/esd_max 0.000
_refine_ls_shift/esd_mean 0.000
_refine_ls_structure_factor_coef Fsqd
_refine_ls_weighting_details 'w=1/[s^2^(Fo^2^)+( 0.0963P)^2^+6.6817P] where P=(Fo^2^+2Fc^2^)/3'
_refine_ls_weighting_scheme calc
_refine_ls_wR_factor_all 0.1789
_refine_ls_wR_factor_obs 0.1738
_reflns_number_observed 1002
_reflns_number_total 1058
_reflns_observed_criterion >2sigma(I)
_cod_data_source_file k708618.txt
_cod_data_source_block tet
_cod_depositor_comments
;
The following automatic conversions were performed:

data item '_refine_ls_weighting_scheme' value 'calc
w=1/[s^2^(Fo^2^)+( 0.0963P)^2^+6.6817P] where P=(Fo^2^+2Fc^2^)/3' was
changed to 'calc'. A new data item '_refine_ls_weighting_details' was
created with the value set to 'w=1/[s^2^(Fo^2^)+(
0.0963P)^2^+6.6817P] where P=(Fo^2^+2Fc^2^)/3'.

Automatic conversion script
Id: cif_fix_values 6909 2019-04-08 15:41:33Z antanas 
;
_cod_original_sg_symbol_H-M P4/n
_cod_database_code 7702301

loop_
_symmetry_equiv_pos_as_xyz
'x, y, z'
'y, -x+1/2, z'
'-x+1/2, -y+1/2, z'
'-y+1/2, x, z'
'-x, -y, -z'
'-y, x-1/2, -z'
'x-1/2, y-1/2, -z'
'y-1/2, -x, -z'

loop_
_atom_site_aniso_label
_atom_site_aniso_U_11
_atom_site_aniso_U_22
_atom_site_aniso_U_33
_atom_site_aniso_U_23
_atom_site_aniso_U_13
_atom_site_aniso_U_12
Au 0.0711(6) 0.0711(6) 0.0630(7) 0.000 0.000 0.000
S 0.074(2) 0.082(2) 0.110(3) 0.011(2) 0.019(2) 0.002(2)
C1 0.073(7) 0.084(8) 0.075(7) -0.006(6) 0.006(6) -0.018(6)
N2 0.085(7) 0.086(7) 0.090(7) -0.003(6) -0.002(6) 0.006(5)
N3 0.099(9) 0.073(7) 0.121(10) -0.003(7) -0.006(7) 0.012(6)
N4 0.102(9) 0.083(8) 0.108(11) 0.017(6) -0.010(6) -0.007(6)
N5 0.077(7) 0.083(8) 0.081(7) -0.001(5) -0.004(5) -0.014(5)
C6 0.164(17) 0.123(13) 0.075(8) -0.005(9) -0.011(10) -0.011(11)
N10 0.067(7) 0.067(7) 0.082(12) 0.000 0.000 0.000
C11 0.102(11) 0.088(10) 0.119(12) 0.004(8) 0.023(8) 0.000(8)
C12 0.065(8) 0.110(11) 0.150(14) -0.006(11) 0.012(9) -0.005(7)

loop_
_atom_site_label
_atom_site_type_symbol
_atom_site_fract_x
_atom_site_fract_y
_atom_site_fract_z
_atom_site_U_iso_or_equiv
_atom_site_thermal_displace_type
_atom_site_occupancy
_atom_site_calc_flag
_atom_site_refinement_flags
Au Au 0.2500 0.2500 0.11203(13) 0.0684(5) Uani 1 d S
S S 0.1064(2) 0.3071(2) 0.1236(5) 0.0885(10) Uani 1 d .
C1 C 0.1134(9) 0.4169(9) 0.0608(20) 0.077(3) Uani 1 d .
N2 N 0.1120(7) 0.4842(8) 0.1902(19) 0.087(3) Uani 1 d .
N3 N 0.1125(9) 0.5572(8) 0.0713(25) 0.098(3) Uani 1 d .
N4 N 0.1153(9) 0.5373(9) -0.1203(19) 0.098(4) Uani 1 d .
N5 N 0.1164(7) 0.4496(8) -0.1300(15) 0.081(3) Uani 1 d .
C6 C 0.1180(15) 0.4044(12) -0.3259(24) 0.121(6) Uani 1 d .
H6A H 0.1201(15) 0.4472(12) -0.4362(24) 0.181 Uiso 1 calc R
H6B H 0.0654(15) 0.3688(12) -0.3398(24) 0.181 Uiso 1 calc R
H6C H 0.1694(15) 0.3669(12) -0.3328(24) 0.181 Uiso 1 calc R
N10 N 0.7500 0.2500 0.5000 0.072(5) Uani 1 d S
C11 C 0.8251(11) 0.2719(12) 0.3615(23) 0.103(5) Uani 1 d .
H11A H 0.8091(11) 0.3224(12) 0.2760(23) 0.124 Uiso 1 calc R
H11B H 0.8363(11) 0.2220(12) 0.2700(23) 0.124 Uiso 1 calc R
C12 C 0.9108(9) 0.2939(11) 0.4827(32) 0.109(5) Uani 1 d .
H12A H 0.9576(9) 0.3076(11) 0.3867(32) 0.163 Uiso 1 calc R
H12B H 0.9277(9) 0.2436(11) 0.5654(32) 0.163 Uiso 1 calc R
H12C H 0.9004(9) 0.3440(11) 0.5714(32) 0.163 Uiso 1 calc R

loop_
_atom_type_symbol
_atom_type_description
_atom_type_scat_dispersion_real
_atom_type_scat_dispersion_imag
_atom_type_scat_source
C C .0181 .0091 'International Tables Vol C Tables 4.2.6.8 and 6.1.1.4'
H H .0000 .0000 'International Tables Vol C Tables 4.2.6.8 and 6.1.1.4'
N N .0311 .0180 'International Tables Vol C Tables 4.2.6.8 and 6.1.1.4'
S S .3331 .5567 'International Tables Vol C Tables 4.2.6.8 and 6.1.1.4'
Au Au -4.4197 7.2980 'International Tables Vol C Tables 4.2.6.8 and 6.1.1.4'

loop_
_geom_angle_atom_site_label_1
_geom_angle_atom_site_label_2
_geom_angle_atom_site_label_3
_geom_angle
_geom_angle_site_symmetry_1
_geom_angle_site_symmetry_3
S Au S 89.942(5) . 4
S Au S 89.941(6) . 2
S Au S 176.3(2) 4 2
S Au S 176.3(2) . 3
S Au S 89.941(6) 4 3
S Au S 89.941(6) 2 3
C1 S Au 107.0(5) . .
N2 C1 N5 107.6(12) . .
N2 C1 S 126.7(11) . .
N5 C1 S 125.7(10) . .
C1 N2 N3 105.7(12) . .
N4 N3 N2 111.3(12) . .
N3 N4 N5 106.3(11) . .
N4 N5 C1 109.1(11) . .
N4 N5 C6 121.1(12) . .
C1 N5 C6 129.8(13) . .
C11 N10 C11 105.7(13) . 3_655
C11 N10 C11 111.4(7) . 6_656
C11 N10 C11 111.4(7) 3_655 6_656
C11 N10 C11 111.4(7) . 8_666
C11 N10 C11 111.4(7) 3_655 8_666
C11 N10 C11 105.7(13) 6_656 8_666
N10 C11 C12 112.5(12) . .

loop_
_geom_bond_atom_site_label_1
_geom_bond_atom_site_label_2
_geom_bond_distance
_geom_bond_site_symmetry_2
Au S 2.354(4) .
Au S 2.354(4) 4
Au S 2.354(4) 2
Au S 2.354(4) 3
S C1 1.722(14) .
C1 N2 1.33(2) .
C1 N5 1.34(2) .
N2 N3 1.35(2) .
N3 N4 1.28(2) .
N4 N5 1.34(2) .
N5 C6 1.45(2) .
N10 C11 1.494(15) .
N10 C11 1.494(15) 3_655
N10 C11 1.494(15) 6_656
N10 C11 1.494(15) 8_666
C11 C12 1.56(2) .
